data_7030770
loop_
_publ_author_name
'Adhikari, Sangita'
'Ghosh, Abhijit'
'Mandal, Sandip'
'Sengupta, Archya'
'Chattopadhyay, Ansuman'
'Sanmart\'in Matalobos, Jes\'us'
'Lohar, Sisir'
'Das, Debasis'

_publ_section_title
;
 Visible light excitable ON fluorescence and naked eye detection of
 Cu(2+)via hydrolysis of rhodamine-thiophene conjugate: human breast
 cancer cell (MCF7) imaging studies.
;
_journal_issue 21
_journal_name_full 'Dalton transactions (Cambridge, England : 2003)'
_journal_page_first 7747
_journal_page_last 7751
_journal_paper_doi 10.1039/c4dt00002a
_journal_volume 43
_journal_year 2014
_chemical_formula_moiety 'C33 H34 N4 O2 S'
_chemical_formula_sum 'C33 H34 N4 O2 S'
_chemical_formula_weight 550.71
_chemical_name_common DDJS-64
_chemical_name_systematic
;
 ?
;
_space_group_IT_number 14
_symmetry_cell_setting monoclinic
_symmetry_Int_Tables_number 14
_symmetry_space_group_name_Hall '-P 2ybc'
_symmetry_space_group_name_H-M 'P 1 21/c 1'
_atom_sites_solution_hydrogens geom
_atom_sites_solution_primary direct
_atom_sites_solution_secondary difmap
_audit_creation_date 2013-06-25T17:37:04-00:00
_audit_creation_method 'WinGX routine CIF_UPDATE'
_cell_angle_alpha 90
_cell_angle_beta 104.556(2)
_cell_angle_gamma 90
_cell_formula_units_Z 4
_cell_length_a 9.1327(12)
_cell_length_b 26.729(4)
_cell_length_c 11.9313(16)
_cell_measurement_reflns_used 4223
_cell_measurement_temperature 100(2)
_cell_measurement_theta_max 26.74
_cell_measurement_theta_min 2.3
_cell_measurement_wavelength 0.71073
_cell_volume 2819.0(7)
_computing_cell_refinement 'SAINT V8.30C integration software'
_computing_data_collection 'Bruker APEX2 software'
_computing_data_reduction 'SORTAV (Blessing, 1995)'
_computing_molecular_graphics 'ORTEP-3 for Windows (Farrugia, 2012)'
_computing_publication_material 'WinGX publication routines (Farrugia, 2012)'
_computing_structure_refinement 'SHELXL-2013 (Sheldrick, 2013)'
_computing_structure_solution 'SIR-2011 (Burla et al., 2012)'
_diffrn_ambient_temperature 100(2)
_diffrn_detector 'SMART 1000 CCD'
_diffrn_measured_fraction_theta_full 1
_diffrn_measured_fraction_theta_max 0.998
_diffrn_measurement_device 'fixed \k-geometry diffractometer'
_diffrn_measurement_device_type 'Bruker SMART 1000'
_diffrn_measurement_method '\w oscillation scans'
_diffrn_orient_matrix_UB_11 -0.041515
_diffrn_orient_matrix_UB_12 0.010104
_diffrn_orient_matrix_UB_13 -0.082594
_diffrn_orient_matrix_UB_21 -0.103083
_diffrn_orient_matrix_UB_22 0.003298
_diffrn_orient_matrix_UB_23 0.013895
_diffrn_orient_matrix_UB_31 0.021171
_diffrn_orient_matrix_UB_32 0.035871
_diffrn_orient_matrix_UB_33 0.021986
_diffrn_radiation_monochromator graphite
_diffrn_radiation_probe x-ray
_diffrn_radiation_type MoK\a
_diffrn_radiation_wavelength 0.71073
_diffrn_reflns_av_R_equivalents 0.0532
_diffrn_reflns_Laue_measured_fraction_full 1
_diffrn_reflns_Laue_measured_fraction_max 0.998
_diffrn_reflns_limit_h_max 11
_diffrn_reflns_limit_h_min -11
_diffrn_reflns_limit_k_max 33
_diffrn_reflns_limit_k_min -33
_diffrn_reflns_limit_l_max 15
_diffrn_reflns_limit_l_min -15
_diffrn_reflns_number 24897
_diffrn_reflns_point_group_measured_fraction_full 1
_diffrn_reflns_point_group_measured_fraction_max 0.998
_diffrn_reflns_reduction_process
;
        Scaled and merged with Sortav
        R.H. Blessing, (1987) Cryst. Rev. 1, 3-58
        R.H. Blessing, (1989) J. Appl. Cryst. 22, 396-397
;
_diffrn_reflns_theta_full 25.242
_diffrn_reflns_theta_max 26.749
_diffrn_reflns_theta_min 1.524
_diffrn_source 'sealed x-ray tube'
_exptl_absorpt_coefficient_mu 0.153
_exptl_absorpt_correction_T_max 0.977
_exptl_absorpt_correction_T_min 0.794
_exptl_absorpt_correction_type multi-scan
_exptl_absorpt_process_details
;
SADABS-2012/1 - Bruker AXS area detector scaling and absorption correction
;
_exptl_crystal_colour pink
_exptl_crystal_density_diffrn 1.298
_exptl_crystal_density_method 'not measured'
_exptl_crystal_description Prism
_exptl_crystal_F_000 1168
_exptl_crystal_size_max 0.22
_exptl_crystal_size_mid 0.22
_exptl_crystal_size_min 0.16
_refine_diff_density_max 0.586
_refine_diff_density_min -0.416
_refine_diff_density_rms 0.058
_refine_ls_extinction_method none
_refine_ls_goodness_of_fit_ref 1.053
_refine_ls_hydrogen_treatment constr
_refine_ls_matrix_type full
_refine_ls_number_constraints 0
_refine_ls_number_parameters 494
_refine_ls_number_reflns 5984
_refine_ls_number_restraints 1080
_refine_ls_restrained_S_all 0.994
_refine_ls_R_factor_all 0.0886
_refine_ls_R_factor_gt 0.0587
_refine_ls_shift/su_max 0
_refine_ls_shift/su_mean 0
_refine_ls_structure_factor_coef Fsqd
_refine_ls_weighting_details 'w=1/[\s^2^(Fo^2^)+(0.0639P)^2^+2.5925P] where P=(Fo^2^+2Fc^2^)/3'
_refine_ls_weighting_scheme calc
_refine_ls_wR_factor_gt 0.1462
_refine_ls_wR_factor_ref 0.1619
_reflns_number_gt 4254
_reflns_number_total 5984
_reflns_threshold_expression 'I > 2\s(I)'
_cod_data_source_file c4dt00002a2.cif
_cod_data_source_block shelx
_cod_depositor_comments 'Adding full bibliography for 7030770.cif.'
_cod_original_sg_symbol_H-M 'P 21/c'
_cod_database_code 7030770
_shelx_estimated_absorpt_t_min 0.967
_shelx_estimated_absorpt_t_max 0.976

loop_
_symmetry_equiv_pos_as_xyz
'x, y, z'
'-x, y+1/2, -z+1/2'
'-x, -y, -z'
'x, -y-1/2, z-1/2'

loop_
_atom_site_label
_atom_site_type_symbol
_atom_site_fract_x
_atom_site_fract_y
_atom_site_fract_z
_atom_site_U_iso_or_equiv
_atom_site_adp_type
_atom_site_occupancy
_atom_site_calc_flag
_atom_site_disorder_assembly
_atom_site_disorder_group
O1 O 0.12199(18) 0.04501(6) 0.52029(13) 0.0227(4) Uani 1 d . .
C11 C 0.0584(2) 0.08651(8) 0.55791(18) 0.0197(4) Uani 1 d . .
C12 C 0.0945(2) 0.09212(8) 0.67706(19) 0.0218(5) Uani 1 d . .
H12 H 0.1563 0.0679 0.7248 0.026 Uiso 1 calc . .
C13 C 0.0410(3) 0.13315(9) 0.72788(19) 0.0229(5) Uani 1 d . .
C14 C -0.0505(3) 0.16791(9) 0.6529(2) 0.0270(5) Uani 1 d . .
H14 H -0.0876 0.1966 0.6839 0.032 Uiso 1 calc . .
C15 C -0.0861(3) 0.16056(9) 0.5353(2) 0.0251(5) Uani 1 d . .
H15 H -0.1496 0.1842 0.4868 0.03 Uiso 1 calc . .
C16 C -0.0331(2) 0.11976(8) 0.48395(19) 0.0207(4) Uani 1 d . .
N17 N 0.0735(2) 0.13855(8) 0.84685(17) 0.0286(5) Uani 1 d . .
C18 C 0.1784(3) 0.10450(9) 0.9205(2) 0.0291(5) Uani 1 d . .
H18A H 0.1531 0.0699 0.8929 0.035 Uiso 1 calc . .
H18B H 0.165 0.1068 1.0002 0.035 Uiso 1 calc . .
C19 C 0.3426(3) 0.11449(11) 0.9243(2) 0.0369(6) Uani 1 d . .
H19A H 0.3584 0.1106 0.8465 0.055 Uiso 1 calc . .
H19B H 0.4069 0.0907 0.9772 0.055 Uiso 1 calc . .
H19C H 0.369 0.1487 0.9517 0.055 Uiso 1 calc . .
C20 C 0.0537(3) 0.18663(10) 0.9001(2) 0.0339(6) Uani 1 d . .
H20A H 0.0398 0.2131 0.8404 0.041 Uiso 1 calc . .
H20B H 0.147 0.1945 0.9605 0.041 Uiso 1 calc . .
C21 C -0.0765(4) 0.18742(13) 0.9528(3) 0.0585(9) Uani 1 d . .
H21A H -0.17 0.1814 0.8928 0.088 Uiso 1 calc . .
H21B H -0.0822 0.2202 0.9885 0.088 Uiso 1 calc . .
H21C H -0.0637 0.1613 1.012 0.088 Uiso 1 calc . .
C31 C 0.1045(2) 0.03921(8) 0.40301(18) 0.0198(4) Uani 1 d . .
C32 C 0.1862(3) 0.00000(8) 0.37351(19) 0.0209(5) Uani 1 d . .
H32 H 0.2488 -0.0197 0.433 0.025 Uiso 1 calc . .
C33 C 0.1783(3) -0.01124(8) 0.25775(19) 0.0208(5) Uani 1 d . .
C34 C 0.0857(3) 0.02006(9) 0.1733(2) 0.0255(5) Uani 1 d . .
H34 H 0.0783 0.0142 0.0935 0.031 Uiso 1 calc . .
C35 C 0.0066(3) 0.05882(9) 0.20558(19) 0.0254(5) Uani 1 d . .
H35 H -0.0556 0.0789 0.1468 0.03 Uiso 1 calc . .
C36 C 0.0135(3) 0.06999(9) 0.32096(19) 0.0218(5) Uani 1 d . .
N37 N 0.2576(2) -0.05057(7) 0.22807(16) 0.0250(4) Uani 1 d . .
C38 C 0.3419(3) -0.08475(9) 0.3161(2) 0.0280(5) Uani 1 d . .
H38A H 0.3479 -0.1177 0.2798 0.034 Uiso 1 calc . .
H38B H 0.2851 -0.0893 0.3759 0.034 Uiso 1 calc . .
C39 C 0.5010(3) -0.06763(11) 0.3749(2) 0.0378(6) Uani 1 d . .
H39A H 0.5589 -0.0632 0.3167 0.057 Uiso 1 calc . .
H39B H 0.5506 -0.0929 0.4314 0.057 Uiso 1 calc . .
H39C H 0.4965 -0.0358 0.4147 0.057 Uiso 1 calc . .
C40 C 0.2546(3) -0.06012(9) 0.1076(2) 0.0290(5) Uani 1 d . .
H40A H 0.1483 -0.0588 0.0612 0.035 Uiso 1 calc . .
H40B H 0.2925 -0.0944 0.1012 0.035 Uiso 1 calc . .
C41 C 0.3475(3) -0.02376(11) 0.0560(2) 0.0357(6) Uani 1 d . .
H41A H 0.3084 0.0102 0.0589 0.054 Uiso 1 calc . .
H41B H 0.3407 -0.033 -0.0246 0.054 Uiso 1 calc . .
H41C H 0.4534 -0.0251 0.1005 0.054 Uiso 1 calc . .
C50 C -0.0766(2) 0.11228(8) 0.35406(19) 0.0210(5) Uani 1 d . .
N51 N -0.0578(2) 0.15951(7) 0.29239(17) 0.0268(4) Uani 1 d . .
C52 C -0.1916(3) 0.18193(9) 0.2366(2) 0.0275(5) Uani 1 d . .
O53 O -0.2044(2) 0.22279(7) 0.18918(16) 0.0420(5) Uani 1 d . .
C54 C -0.3111(3) 0.14673(9) 0.24664(19) 0.0236(5) Uani 1 d . .
C55 C -0.4663(3) 0.15116(10) 0.2056(2) 0.0321(6) Uani 1 d . .
H55 H -0.5102 0.1798 0.1633 0.039 Uiso 1 calc . .
C56 C -0.5550(3) 0.11272(11) 0.2280(2) 0.0352(6) Uani 1 d . .
H56 H -0.662 0.1151 0.2023 0.042 Uiso 1 calc . .
C57 C -0.4895(3) 0.07041(10) 0.2881(2) 0.0315(6) Uani 1 d . .
H57 H -0.5527 0.044 0.3015 0.038 Uiso 1 calc . .
C58 C -0.3346(3) 0.06598(9) 0.32874(19) 0.0243(5) Uani 1 d . .
H58 H -0.2902 0.0367 0.3684 0.029 Uiso 1 calc . .
C59 C -0.2465(2) 0.10540(8) 0.30976(18) 0.0200(4) Uani 1 d . .
N60 N 0.0630(19) 0.1884(9) 0.299(3) 0.0284(16) Uani 0.367(2) d A 1
C61 C 0.1846(14) 0.1784(6) 0.3686(14) 0.0319(14) Uani 0.367(2) d A 1
H61 H 0.193 0.1513 0.4214 0.038 Uiso 0.367(2) calc A 1
C62 C 0.3148(11) 0.2101(4) 0.3667(9) 0.0346(13) Uani 0.367(2) d A 1
S63 S 0.3182(3) 0.25208(10) 0.2600(3) 0.0401(6) Uani 0.367(2) d A 1
C64 C 0.5007(16) 0.2710(6) 0.3296(11) 0.0404(16) Uani 0.367(2) d A 1
H64 H 0.5577 0.2951 0.3003 0.049 Uiso 0.367(2) calc A 1
C65 C 0.551(2) 0.2458(6) 0.4344(13) 0.0443(18) Uani 0.367(2) d A 1
H65 H 0.6464 0.2532 0.486 0.053 Uiso 0.367(2) calc A 1
C66 C 0.4578(17) 0.2098(7) 0.4593(14) 0.0436(17) Uani 0.367(2) d A 1
H66 H 0.4804 0.1884 0.5248 0.052 Uiso 0.367(2) calc A 1
N60B N 0.0960(8) 0.1757(2) 0.3282(6) 0.0280(12) Uani 0.446(2) d A 2
C61B C 0.1371(7) 0.2088(2) 0.2676(5) 0.0339(10) Uani 0.446(2) d A 2
H61B H 0.0715 0.2196 0.1968 0.041 Uiso 0.446(2) calc A 2
C62B C 0.2879(7) 0.2301(2) 0.3087(6) 0.0360(11) Uani 0.446(2) d A 2
S63B S 0.4073(3) 0.21675(9) 0.4413(2) 0.0412(6) Uani 0.446(2) d A 2
C64B C 0.5470(13) 0.2553(4) 0.4119(10) 0.0411(15) Uani 0.446(2) d A 2
H64B H 0.643 0.2607 0.464 0.049 Uiso 0.446(2) calc A 2
C65B C 0.5005(13) 0.2775(5) 0.3017(9) 0.0489(16) Uani 0.446(2) d A 2
H65B H 0.5635 0.2987 0.2701 0.059 Uiso 0.446(2) calc A 2
C66B C 0.3575(10) 0.2657(4) 0.2456(9) 0.0478(15) Uani 0.446(2) d A 2
H66B H 0.3072 0.2792 0.1724 0.057 Uiso 0.446(2) calc A 2
N60C N 0.058(3) 0.1928(16) 0.294(5) 0.0295(19) Uani 0.187(2) d A 3
C61C C 0.177(3) 0.1764(12) 0.358(3) 0.0325(18) Uani 0.187(2) d A 3
H61C H 0.1779 0.1444 0.3931 0.039 Uiso 0.187(2) calc A 3
C62C C 0.3147(19) 0.2064(8) 0.3804(16) 0.0376(17) Uani 0.187(2) d A 3
S63C S 0.4736(8) 0.1993(3) 0.4959(6) 0.0524(13) Uani 0.187(2) d A 3
C64C C 0.566(3) 0.2498(9) 0.457(2) 0.047(2) Uani 0.187(2) d A 3
H64C H 0.6599 0.2626 0.5009 0.057 Uiso 0.187(2) calc A 3
C65C C 0.483(2) 0.2695(10) 0.3503(19) 0.0442(18) Uani 0.187(2) d A 3
H65C H 0.5201 0.2949 0.3091 0.053 Uiso 0.187(2) calc A 3
C66C C 0.343(2) 0.2478(7) 0.3125(16) 0.0426(16) Uani 0.187(2) d A 3
H66C H 0.2694 0.2595 0.2462 0.051 Uiso 0.187(2) calc A 3

loop_
_atom_site_aniso_label
_atom_site_aniso_U_11
_atom_site_aniso_U_22
_atom_site_aniso_U_33
_atom_site_aniso_U_23
_atom_site_aniso_U_13
_atom_site_aniso_U_12
O1 0.0304(9) 0.0230(8) 0.0152(7) -0.0009(6) 0.0066(6) 0.0013(7)
C11 0.0203(11) 0.0197(11) 0.0203(10) -0.0027(8) 0.0071(9) -0.0042(8)
C12 0.0215(11) 0.0232(11) 0.0202(11) -0.0007(9) 0.0042(9) -0.0025(9)
C13 0.0223(11) 0.0259(12) 0.0211(11) -0.0032(9) 0.0064(9) -0.0033(9)
C14 0.0286(13) 0.0265(12) 0.0264(12) -0.0031(9) 0.0077(10) 0.0027(10)
C15 0.0217(11) 0.0268(12) 0.0257(11) 0.0008(9) 0.0041(9) 0.0013(9)
C16 0.0195(11) 0.0227(11) 0.0201(10) -0.0009(8) 0.0054(8) -0.0045(9)
N17 0.0377(12) 0.0284(11) 0.0197(10) -0.0043(8) 0.0070(8) 0.0050(9)
C18 0.0388(14) 0.0303(13) 0.0179(11) -0.0034(9) 0.0063(10) 0.0006(11)
C19 0.0363(14) 0.0453(16) 0.0275(14) -0.0079(12) 0.0051(11) -0.0010(12)
C20 0.0471(16) 0.0289(13) 0.0260(13) -0.0060(10) 0.0097(11) 0.0023(12)
C21 0.070(2) 0.0438(19) 0.074(2) -0.0128(16) 0.0416(19) 0.0015(17)
C31 0.0214(11) 0.0221(11) 0.0163(10) -0.0017(8) 0.0054(8) -0.0074(8)
C32 0.0222(11) 0.0217(11) 0.0189(11) 0.0010(8) 0.0055(9) -0.0031(9)
C33 0.0210(11) 0.0216(11) 0.0206(11) -0.0047(8) 0.0066(9) -0.0064(8)
C34 0.0245(12) 0.0360(13) 0.0159(11) -0.0039(9) 0.0049(9) -0.0022(10)
C35 0.0233(12) 0.0334(13) 0.0180(11) -0.0005(9) 0.0023(9) -0.0003(10)
C36 0.0203(11) 0.0259(11) 0.0192(10) -0.0005(9) 0.0051(9) -0.0035(9)
N37 0.0301(11) 0.0260(10) 0.0199(10) -0.0047(8) 0.0082(8) -0.0019(8)
C38 0.0355(13) 0.0232(12) 0.0255(12) -0.0041(9) 0.0082(10) 0.0012(10)
C39 0.0338(14) 0.0472(17) 0.0323(14) -0.0010(12) 0.0084(11) 0.0059(12)
C40 0.0348(14) 0.0307(13) 0.0234(12) -0.0075(10) 0.0107(10) -0.0023(10)
C41 0.0389(15) 0.0412(15) 0.0313(14) 0.0013(11) 0.0169(12) -0.0002(12)
C50 0.0216(11) 0.0234(11) 0.0187(10) 0.0019(8) 0.0062(9) -0.0040(8)
N51 0.0311(10) 0.0262(10) 0.0246(10) 0.0012(8) 0.0097(8) -0.0105(8)
C52 0.0406(13) 0.0218(11) 0.0212(11) -0.0003(9) 0.0101(10) -0.0019(10)
O53 0.0695(14) 0.0224(9) 0.0386(11) 0.0084(8) 0.0220(10) 0.0029(9)
C54 0.0295(11) 0.0231(11) 0.0173(11) -0.0015(9) 0.0040(9) 0.0010(9)
C55 0.0324(13) 0.0345(14) 0.0247(12) -0.0022(10) -0.0015(10) 0.0090(11)
C56 0.0207(12) 0.0505(16) 0.0305(13) -0.0085(12) -0.0008(10) -0.0005(11)
C57 0.0251(12) 0.0416(14) 0.0270(13) -0.0043(11) 0.0049(10) -0.0116(11)
C58 0.0263(12) 0.0262(12) 0.0200(11) 0.0007(9) 0.0050(9) -0.0058(9)
C59 0.0208(10) 0.0233(11) 0.0157(10) -0.0010(8) 0.0044(8) -0.0011(8)
N60 0.033(2) 0.026(4) 0.031(3) 0.000(3) 0.016(2) -0.010(2)
C61 0.035(2) 0.028(3) 0.034(3) -0.001(2) 0.013(2) -0.002(2)
C62 0.032(2) 0.035(3) 0.039(3) -0.001(2) 0.012(2) -0.002(2)
S63 0.0366(13) 0.0343(14) 0.0551(14) 0.0018(11) 0.0224(11) -0.0019(9)
C64 0.037(3) 0.042(3) 0.050(3) -0.002(3) 0.027(3) -0.004(2)
C65 0.037(3) 0.043(3) 0.054(3) -0.007(3) 0.014(3) -0.004(3)
C66 0.038(3) 0.046(3) 0.049(3) 0.000(3) 0.013(3) -0.003(3)
N60B 0.026(2) 0.026(3) 0.032(3) 0.001(2) 0.009(2) -0.006(2)
C61B 0.036(2) 0.032(2) 0.036(2) 0.0003(19) 0.0144(18) -0.0043(19)
C62B 0.038(2) 0.034(2) 0.040(2) 0.000(2) 0.0188(19) -0.0054(19)
S63B 0.0368(12) 0.0454(11) 0.0417(11) -0.0038(8) 0.0106(9) -0.0050(9)
C64B 0.034(2) 0.042(3) 0.051(3) -0.004(3) 0.017(2) -0.007(2)
C65B 0.044(3) 0.044(3) 0.060(3) -0.003(3) 0.015(3) -0.003(2)
C66B 0.045(3) 0.047(3) 0.057(3) 0.005(3) 0.021(3) -0.007(2)
N60C 0.033(3) 0.026(3) 0.032(4) 0.002(3) 0.015(3) -0.009(3)
C61C 0.035(3) 0.029(3) 0.035(3) -0.001(3) 0.013(3) -0.002(3)
C62C 0.035(3) 0.036(3) 0.042(3) -0.003(3) 0.010(3) -0.002(3)
S63C 0.042(2) 0.055(3) 0.055(3) -0.001(2) 0.002(2) -0.002(2)
C64C 0.040(3) 0.047(4) 0.056(4) -0.007(3) 0.013(3) -0.003(3)
C65C 0.039(3) 0.043(3) 0.053(3) -0.004(3) 0.017(3) -0.004(3)
C66C 0.039(3) 0.042(3) 0.050(3) -0.001(3) 0.017(3) -0.006(3)

loop_
_atom_type_symbol
_atom_type_description
_atom_type_scat_dispersion_real
_atom_type_scat_dispersion_imag
_atom_type_scat_source
C C 0.0033 0.0016 'International Tables Vol C Tables 4.2.6.8 and 6.1.1.4'
H H 0 0 'International Tables Vol C Tables 4.2.6.8 and 6.1.1.4'
N N 0.0061 0.0033 'International Tables Vol C Tables 4.2.6.8 and 6.1.1.4'
O O 0.0106 0.006 'International Tables Vol C Tables 4.2.6.8 and 6.1.1.4'
S S 0.1246 0.1234 'International Tables Vol C Tables 4.2.6.8 and 6.1.1.4'

loop_
_geom_angle_atom_site_label_1
_geom_angle_atom_site_label_2
_geom_angle_atom_site_label_3
_geom_angle
C31 O1 C11 118.09(17)
C16 C11 O1 123.25(19)
C16 C11 C12 122.5(2)
O1 C11 C12 114.23(19)
C11 C12 C13 120.7(2)
C11 C12 H12 119.6
C13 C12 H12 119.6
N17 C13 C12 121.2(2)
N17 C13 C14 121.6(2)
C12 C13 C14 117.2(2)
C15 C14 C13 120.4(2)
C15 C14 H14 119.8
C13 C14 H14 119.8
C14 C15 C16 122.8(2)
C14 C15 H15 118.6
C16 C15 H15 118.6
C11 C16 C15 116.4(2)
C11 C16 C50 122.1(2)
C15 C16 C50 121.5(2)
C13 N17 C18 119.78(19)
C13 N17 C20 121.2(2)
C18 N17 C20 115.04(19)
N17 C18 C19 114.0(2)
N17 C18 H18A 108.8
C19 C18 H18A 108.8
N17 C18 H18B 108.8
C19 C18 H18B 108.8
H18A C18 H18B 107.6
C18 C19 H19A 109.5
C18 C19 H19B 109.5
H19A C19 H19B 109.5
C18 C19 H19C 109.5
H19A C19 H19C 109.5
H19B C19 H19C 109.5
N17 C20 C21 113.4(2)
N17 C20 H20A 108.9
C21 C20 H20A 108.9
N17 C20 H20B 108.9
C21 C20 H20B 108.9
H20A C20 H20B 107.7
C20 C21 H21A 109.5
C20 C21 H21B 109.5
H21A C21 H21B 109.5
C20 C21 H21C 109.5
H21A C21 H21C 109.5
H21B C21 H21C 109.5
O1 C31 C32 114.34(19)
O1 C31 C36 123.2(2)
C32 C31 C36 122.5(2)
C31 C32 C33 121.2(2)
C31 C32 H32 119.4
C33 C32 H32 119.4
N37 C33 C32 121.3(2)
N37 C33 C34 121.9(2)
C32 C33 C34 116.7(2)
C35 C34 C33 120.6(2)
C35 C34 H34 119.7
C33 C34 H34 119.7
C34 C35 C36 122.8(2)
C34 C35 H35 118.6
C36 C35 H35 118.6
C31 C36 C35 116.2(2)
C31 C36 C50 122.0(2)
C35 C36 C50 121.8(2)
C33 N37 C40 120.6(2)
C33 N37 C38 120.76(19)
C40 N37 C38 118.55(19)
N37 C38 C39 114.5(2)
N37 C38 H38A 108.6
C39 C38 H38A 108.6
N37 C38 H38B 108.6
C39 C38 H38B 108.6
H38A C38 H38B 107.6
C38 C39 H39A 109.5
C38 C39 H39B 109.5
H39A C39 H39B 109.5
C38 C39 H39C 109.5
H39A C39 H39C 109.5
H39B C39 H39C 109.5
N37 C40 C41 114.5(2)
N37 C40 H40A 108.6
C41 C40 H40A 108.6
N37 C40 H40B 108.6
C41 C40 H40B 108.6
H40A C40 H40B 107.6
C40 C41 H41A 109.5
C40 C41 H41B 109.5
H41A C41 H41B 109.5
C40 C41 H41C 109.5
H41A C41 H41C 109.5
H41B C41 H41C 109.5
N51 C50 C36 111.53(18)
N51 C50 C16 111.10(18)
C36 C50 C16 110.31(18)
N51 C50 C59 99.48(17)
C36 C50 C59 113.27(18)
C16 C50 C59 110.75(18)
N60 N51 C52 113.5(8)
C52 N51 N60C 108.1(14)
C52 N51 N60B 134.5(3)
N60 N51 C50 131.1(8)
C52 N51 C50 114.18(19)
N60C N51 C50 136.2(14)
N60B N51 C50 109.5(3)
O53 C52 N51 125.8(2)
O53 C52 C54 128.6(2)
N51 C52 C54 105.66(19)
C55 C54 C59 121.3(2)
C55 C54 C52 129.3(2)
C59 C54 C52 109.4(2)
C56 C55 C54 117.9(2)
C56 C55 H55 121
C54 C55 H55 121
C55 C56 C57 120.6(2)
C55 C56 H56 119.7
C57 C56 H56 119.7
C58 C57 C56 121.4(2)
C58 C57 H57 119.3
C56 C57 H57 119.3
C59 C58 C57 117.8(2)
C59 C58 H58 121.1
C57 C58 H58 121.1
C58 C59 C54 120.9(2)
C58 C59 C50 128.5(2)
C54 C59 C50 110.57(19)
C61 N60 N51 120.3(15)
N60 C61 C62 117.4(13)
N60 C61 H61 121.3
C62 C61 H61 121.3
C61 C62 C66 123.5(10)
C61 C62 S63 124.0(9)
C66 C62 S63 112.4(7)
C62 S63 C64 91.7(5)
C65 C64 S63 110.6(11)
C65 C64 H64 124.7
S63 C64 H64 124.7
C66 C65 C64 116.7(15)
C66 C65 H65 121.7
C64 C65 H65 121.7
C65 C66 C62 108.5(12)
C65 C66 H66 125.8
C62 C66 H66 125.8
C61B N60B N51 117.0(6)
N60B C61B C62B 118.4(6)
N60B C61B H61B 120.8
C62B C61B H61B 120.8
C66B C62B C61B 125.5(7)
C66B C62B S63B 110.7(6)
C61B C62B S63B 123.8(5)
C62B S63B C64B 91.1(4)
C65B C64B S63B 111.9(9)
C65B C64B H64B 124
S63B C64B H64B 124
C66B C65B C64B 113.1(10)
C66B C65B H65B 123.5
C64B C65B H65B 123.5
C65B C66B C62B 113.1(8)
C65B C66B H66B 123.5
C62B C66B H66B 123.5
C61C N60C N51 109(3)
N60C C61C C62C 120(2)
N60C C61C H61C 120
C62C C61C H61C 120
C66C C62C C61C 126.1(17)
C66C C62C S63C 107.5(10)
C61C C62C S63C 126.3(16)
C64C S63C C62C 93.9(9)
C65C C64C S63C 110.5(15)
C65C C64C H64C 124.8
S63C C64C H64C 124.8
C66C C65C C64C 112.6(17)
C66C C65C H65C 123.7
C64C C65C H65C 123.7
C65C C66C C62C 115.0(15)
C65C C66C H66C 122.5
C62C C66C H66C 122.5

loop_
_geom_bond_atom_site_label_1
_geom_bond_atom_site_label_2
_geom_bond_distance
O1 C31 1.377(3)
O1 C11 1.379(3)
C11 C16 1.377(3)
C11 C12 1.384(3)
C12 C13 1.399(3)
C12 H12 0.95
C13 N17 1.383(3)
C13 C14 1.409(3)
C14 C15 1.372(3)
C14 H14 0.95
C15 C16 1.396(3)
C15 H15 0.95
C16 C50 1.513(3)
N17 C18 1.448(3)
N17 C20 1.465(3)
C18 C19 1.513(4)
C18 H18A 0.99
C18 H18B 0.99
C19 H19A 0.98
C19 H19B 0.98
C19 H19C 0.98
C20 C21 1.479(4)
C20 H20A 0.99
C20 H20B 0.99
C21 H21A 0.98
C21 H21B 0.98
C21 H21C 0.98
C31 C32 1.382(3)
C31 C36 1.384(3)
C32 C33 1.397(3)
C32 H32 0.95
C33 N37 1.373(3)
C33 C34 1.415(3)
C34 C35 1.373(3)
C34 H34 0.95
C35 C36 1.394(3)
C35 H35 0.95
C36 C50 1.508(3)
N37 C40 1.453(3)
N37 C38 1.458(3)
C38 C39 1.517(4)
C38 H38A 0.99
C38 H38B 0.99
C39 H39A 0.98
C39 H39B 0.98
C39 H39C 0.98
C40 C41 1.518(3)
C40 H40A 0.99
C40 H40B 0.99
C41 H41A 0.98
C41 H41B 0.98
C41 H41C 0.98
C50 N51 1.493(3)
C50 C59 1.519(3)
N51 N60 1.332(18)
N51 C52 1.373(3)
N51 N60C 1.38(3)
N51 N60B 1.429(7)
C52 O53 1.222(3)
C52 C54 1.469(3)
C54 C55 1.383(3)
C54 C59 1.383(3)
C55 C56 1.376(4)
C55 H55 0.95
C56 C57 1.391(4)
C56 H56 0.95
C57 C58 1.380(3)
C57 H57 0.95
C58 C59 1.379(3)
C58 H58 0.95
N60 C61 1.238(10)
C61 C62 1.465(10)
C61 H61 0.95
C62 C66 1.483(14)
C62 S63 1.704(10)
S63 C64 1.740(14)
C64 C65 1.393(11)
C64 H64 0.95
C65 C66 1.367(18)
C65 H65 0.95
C66 H66 0.95
N60B C61B 1.258(8)
C61B C62B 1.456(8)
C61B H61B 0.95
C62B C66B 1.455(9)
C62B S63B 1.718(7)
S63B C64B 1.743(10)
C64B C65B 1.408(10)
C64B H64B 0.95
C65B C66B 1.347(13)
C65B H65B 0.95
C66B H66B 0.95
N60C C61C 1.240(15)
C61C C62C 1.460(14)
C61C H61C 0.95
C62C C66C 1.432(17)
C62C S63C 1.742(16)
S63C C64C 1.717(17)
C64C C65C 1.407(15)
C64C H64C 0.95
C65C C66C 1.377(19)
C65C H65C 0.95
C66C H66C 0.95

loop_
_geom_torsion_atom_site_label_1
_geom_torsion_atom_site_label_2
_geom_torsion_atom_site_label_3
_geom_torsion_atom_site_label_4
_geom_torsion
C31 O1 C11 C16 6.3(3)
C31 O1 C11 C12 -173.64(18)
C16 C11 C12 C13 -1.4(3)
O1 C11 C12 C13 178.55(19)
C11 C12 C13 N17 178.6(2)
C11 C12 C13 C14 0.1(3)
N17 C13 C14 C15 -177.3(2)
C12 C13 C14 C15 1.1(3)
C13 C14 C15 C16 -1.2(4)
O1 C11 C16 C15 -178.6(2)
C12 C11 C16 C15 1.3(3)
O1 C11 C16 C50 2.4(3)
C12 C11 C16 C50 -177.7(2)
C14 C15 C16 C11 0.0(3)
C14 C15 C16 C50 179.0(2)
C12 C13 N17 C18 7.0(3)
C14 C13 N17 C18 -174.6(2)
C12 C13 N17 C20 163.6(2)
C14 C13 N17 C20 -18.1(4)
C13 N17 C18 C19 75.6(3)
C20 N17 C18 C19 -82.3(3)
C13 N17 C20 C21 108.1(3)
C18 N17 C20 C21 -94.3(3)
C11 O1 C31 C32 172.81(18)
C11 O1 C31 C36 -7.0(3)
O1 C31 C32 C33 178.88(19)
C36 C31 C32 C33 -1.3(3)
C31 C32 C33 N37 -179.1(2)
C31 C32 C33 C34 1.3(3)
N37 C33 C34 C35 179.4(2)
C32 C33 C34 C35 -1.1(3)
C33 C34 C35 C36 0.8(4)
O1 C31 C36 C35 -179.3(2)
C32 C31 C36 C35 0.9(3)
O1 C31 C36 C50 -1.0(3)
C32 C31 C36 C50 179.2(2)
C34 C35 C36 C31 -0.7(3)
C34 C35 C36 C50 -179.0(2)
C32 C33 N37 C40 -176.7(2)
C34 C33 N37 C40 2.9(3)
C32 C33 N37 C38 5.7(3)
C34 C33 N37 C38 -174.8(2)
C33 N37 C38 C39 -85.9(3)
C40 N37 C38 C39 96.4(3)
C33 N37 C40 C41 74.3(3)
C38 N37 C40 C41 -108.0(3)
C31 C36 C50 N51 132.6(2)
C35 C36 C50 N51 -49.2(3)
C31 C36 C50 C16 8.6(3)
C35 C36 C50 C16 -173.2(2)
C31 C36 C50 C59 -116.2(2)
C35 C36 C50 C59 62.0(3)
C11 C16 C50 N51 -133.5(2)
C15 C16 C50 N51 47.6(3)
C11 C16 C50 C36 -9.3(3)
C15 C16 C50 C36 171.8(2)
C11 C16 C50 C59 116.9(2)
C15 C16 C50 C59 -62.0(3)
C36 C50 N51 N60 -66(2)
C16 C50 N51 N60 58(2)
C59 C50 N51 N60 175(2)
C36 C50 N51 C52 128.4(2)
C16 C50 N51 C52 -108.1(2)
C59 C50 N51 C52 8.7(2)
C36 C50 N51 N60C -68(4)
C16 C50 N51 N60C 56(4)
C59 C50 N51 N60C 172(4)
C36 C50 N51 N60B -64.4(4)
C16 C50 N51 N60B 59.1(4)
C59 C50 N51 N60B 175.8(4)
N60 N51 C52 O53 4.8(18)
N60C N51 C52 O53 5(3)
N60B N51 C52 O53 10.4(6)
C50 N51 C52 O53 173.3(2)
N60 N51 C52 C54 -175.3(18)
N60C N51 C52 C54 -175(3)
N60B N51 C52 C54 -169.6(5)
C50 N51 C52 C54 -6.7(3)
O53 C52 C54 C55 -0.2(4)
N51 C52 C54 C55 179.8(2)
O53 C52 C54 C59 -178.6(2)
N51 C52 C54 C59 1.4(3)
C59 C54 C55 C56 -0.9(4)
C52 C54 C55 C56 -179.2(2)
C54 C55 C56 C57 -1.3(4)
C55 C56 C57 C58 1.2(4)
C56 C57 C58 C59 1.2(4)
C57 C58 C59 C54 -3.4(3)
C57 C58 C59 C50 173.9(2)
C55 C54 C59 C58 3.4(3)
C52 C54 C59 C58 -178.1(2)
C55 C54 C59 C50 -174.4(2)
C52 C54 C59 C50 4.1(3)
N51 C50 C59 C58 175.0(2)
C36 C50 C59 C58 56.6(3)
C16 C50 C59 C58 -68.0(3)
N51 C50 C59 C54 -7.4(2)
C36 C50 C59 C54 -125.8(2)
C16 C50 C59 C54 109.6(2)
C52 N51 N60 C61 163(3)
N60B N51 N60 C61 -6(2)
C50 N51 N60 C61 -3(5)
N51 N60 C61 C62 177(2)
N60 C61 C62 C66 167(3)
N60 C61 C62 S63 -12(2)
C61 C62 S63 C64 178.4(7)
C66 C62 S63 C64 -0.3(11)
C62 S63 C64 C65 -2.1(13)
S63 C64 C65 C66 4(2)
C64 C65 C66 C62 -4(2)
C61 C62 C66 C65 -176.1(11)
S63 C62 C66 C65 2.5(17)
N60 N51 N60B C61B -17(5)
C52 N51 N60B C61B -30.7(10)
N60C N51 N60B C61B -19(7)
C50 N51 N60B C61B 165.8(6)
N51 N60B C61B C62B 173.3(5)
N60B C61B C62B C66B 175.1(8)
N60B C61B C62B S63B -6.0(8)
C66B C62B S63B C64B -1.9(7)
C61B C62B S63B C64B 179.0(6)
C62B S63B C64B C65B -0.1(9)
S63B C64B C65B C66B 2.4(14)
C64B C65B C66B C62B -3.9(14)
C61B C62B C66B C65B -177.2(8)
S63B C62B C66B C65B 3.7(11)
N60 N51 N60C C61C -1E1(4)
C52 N51 N60C C61C 170(4)
N60B N51 N60C C61C -1(2)
C50 N51 N60C C61C 6(8)
N51 N60C C61C C62C -176(3)
N60C C61C C62C C66C -18(5)
N60C C61C C62C S63C 160(5)
C66C C62C S63C C64C 1.8(17)
C61C C62C S63C C64C -176.8(11)
C62C S63C C64C C65C -5(2)
S63C C64C C65C C66C 8(3)
C64C C65C C66C C62C -7(3)
C61C C62C C66C C65C -179.0(15)
S63C C62C C66C C65C 2(2)
